data_2205619
loop_
_publ_author_name
'Yao-Cheng Shi'

_publ_section_title
;
 3-[(2-Hydroxyphenyl)amino]-1-phenylbut-3-en-1-one ethanol solvate
;
_journal_issue 4
_journal_name_full 'Acta Crystallographica Section E'
_journal_page_first o1130
_journal_page_last o1132
_journal_paper_doi 10.1107/S1600536805008925
_journal_volume 61
_journal_year 2005
_chemical_formula_iupac 'C16 H15 N O2, C2 H6 O'
_chemical_formula_moiety 'C16 H15 N O2, C2 H6 O'
_chemical_formula_sum 'C18 H21 N O3'
_chemical_formula_weight 299.36
_chemical_melting_point .443E-305
_chemical_name_systematic
;
3-[(2-Hydroxyphenyl)amino]-1-phenylbut-3-en-1-one ethanol solvate
;
_space_group_IT_number 14
_symmetry_cell_setting monoclinic
_symmetry_space_group_name_Hall '-P 2yn'
_symmetry_space_group_name_H-M 'P 1 21/n 1'
_atom_sites_solution_hydrogens geom
_atom_sites_solution_primary direct
_atom_sites_solution_secondary difmap
_audit_creation_method SHELXL-97
_cell_angle_alpha 90.00
_cell_angle_beta 93.217(14)
_cell_angle_gamma 90.00
_cell_formula_units_Z 4
_cell_length_a 7.663(4)
_cell_length_b 12.119(7)
_cell_length_c 18.303(9)
_cell_measurement_reflns_used 874
_cell_measurement_temperature 293(2)
_cell_measurement_theta_max 24.56
_cell_measurement_theta_min 2.79
_cell_volume 1697.1(16)
_computing_cell_refinement SMART
_computing_data_collection 'SMART (Bruker, 1998)'
_computing_data_reduction 'SAINT (Bruker, 1998)'
_computing_molecular_graphics 'ORTEP-3 for Windows (Farrugia, 2005)'
_computing_publication_material 'SHELXTL (Sheldrick, 1997b)'
_computing_structure_refinement 'SHELXL97 (Sheldrick, 1997a)'
_computing_structure_solution 'SHELXS97 (Sheldrick, 1997a)'
_diffrn_ambient_temperature 293(2)
_diffrn_measured_fraction_theta_full 1.000
_diffrn_measured_fraction_theta_max 0.988
_diffrn_measurement_device_type 'Bruker SMART 1000 CCD area-detector'
_diffrn_measurement_method '\f and \w'
_diffrn_radiation_monochromator graphite
_diffrn_radiation_source 'fine-focus sealed tube'
_diffrn_radiation_type MoK\a
_diffrn_radiation_wavelength 0.71073
_diffrn_reflns_av_R_equivalents 0.0325
_diffrn_reflns_av_sigmaI/netI 0.0432
_diffrn_reflns_limit_h_max 6
_diffrn_reflns_limit_h_min -9
_diffrn_reflns_limit_k_max 15
_diffrn_reflns_limit_k_min -11
_diffrn_reflns_limit_l_max 23
_diffrn_reflns_limit_l_min -21
_diffrn_reflns_number 9539
_diffrn_reflns_theta_full 25.00
_diffrn_reflns_theta_max 26.53
_diffrn_reflns_theta_min 2.02
_diffrn_standards_number 0
_exptl_absorpt_coefficient_mu 0.079
_exptl_absorpt_correction_T_max 0.987
_exptl_absorpt_correction_T_min 0.967
_exptl_absorpt_correction_type multi-scan
_exptl_absorpt_process_details '(SADABS; Sheldrick, 1996; Blessing, 1995)'
_exptl_crystal_colour yellow
_exptl_crystal_density_diffrn 1.172
_exptl_crystal_density_method 'not measured'
_exptl_crystal_description block
_exptl_crystal_F_000 640
_exptl_crystal_size_max 0.24
_exptl_crystal_size_mid 0.22
_exptl_crystal_size_min 0.16
_refine_diff_density_max 0.357
_refine_diff_density_min -0.312
_refine_ls_extinction_method none
_refine_ls_goodness_of_fit_ref 1.029
_refine_ls_hydrogen_treatment constr
_refine_ls_matrix_type full
_refine_ls_number_parameters 203
_refine_ls_number_reflns 3484
_refine_ls_number_restraints 13
_refine_ls_restrained_S_all 1.045
_refine_ls_R_factor_all 0.1115
_refine_ls_R_factor_gt 0.0582
_refine_ls_shift/su_max 0.000
_refine_ls_shift/su_mean 0.000
_refine_ls_structure_factor_coef Fsqd
_refine_ls_weighting_details 'calc w = 1/[\s^2^(Fo^2^)+(0.098P)^2^+0.1387P] where P = (Fo^2^+2Fc^2^)/3'
_refine_ls_weighting_scheme calc
_refine_ls_wR_factor_gt 0.1584
_refine_ls_wR_factor_ref 0.1891
_reflns_number_gt 1948
_reflns_number_total 3484
_reflns_threshold_expression I>2\s(I)
_cod_data_source_file wn6333.cif
_cod_data_source_block I
_cod_depositor_comments
;
The following automatic conversions were performed:
'_symmetry_cell_setting' value 'Monoclinic' changed to 'monoclinic'
according to '/home/saulius/struct/CIF-dictionaries/cif_core.dic'
dictionary named 'cif_core.dic' version 2.4.1 from 2010-06-29.

Automatic conversion script
Id: cif_fix_enum 1527 2010-12-29 10:47:43Z saulius 

The following automatic conversions were performed:

'_symmetry_cell_setting' value 'Monoclinic' changed to 'monoclinic'
according to /home/saulius/struct/CIF-dictionaries/cif_core.dic
dictionary named 'cif_core.dic' version 2.4.1 from 2010-06-29.

Automatic conversion script
Id: cif_fix_values 1715 2011-07-08 13:25:40Z adriana 
;
_cod_original_sg_symbol_H-M 'P 21/n'
_cod_database_code 2205619
_cod_database_fobs_code 2205619

loop_
_symmetry_equiv_pos_as_xyz
'x, y, z'
'-x+1/2, y+1/2, -z+1/2'
'-x, -y, -z'
'x-1/2, -y-1/2, z-1/2'

loop_
_atom_site_label
_atom_site_fract_x
_atom_site_fract_y
_atom_site_fract_z
_atom_site_U_iso_or_equiv
_atom_site_adp_type
_atom_site_calc_flag
_atom_site_refinement_flags
_atom_site_occupancy
_atom_site_type_symbol
O1 0.6993(2) 0.60400(15) 0.15996(9) 0.0606(5) Uani d . 1 O
O2 0.5231(2) 0.31564(16) 0.16477(12) 0.0697(6) Uani d . 1 O
H2 0.5504 0.2515 0.1740 0.105 Uiso calc R 1 H
O3 0.6332(3) 0.11673(17) 0.20749(11) 0.0768(6) Uani d . 1 O
H3 0.6862 0.1133 0.2476 0.115 Uiso calc R 1 H
N1 0.3945(2) 0.51182(17) 0.12723(11) 0.0537(6) Uani d . 1 N
H1 0.4867 0.5199 0.1558 0.064 Uiso calc R 1 H
C1 0.2313(3) 0.5726(2) 0.01485(15) 0.0677(8) Uani d . 1 C
H1A 0.1921 0.4975 0.0102 0.102 Uiso calc R 1 H
H1B 0.2642 0.5989 -0.0319 0.102 Uiso calc R 1 H
H1C 0.1386 0.6176 0.0317 0.102 Uiso calc R 1 H
C2 0.3856(3) 0.5783(2) 0.06868(14) 0.0523(6) Uani d . 1 C
C3 0.5203(3) 0.6510(2) 0.05637(14) 0.0545(6) Uani d . 1 C
H3A 0.5085 0.6965 0.0155 0.065 Uiso calc R 1 H
C4 0.6751(3) 0.6606(2) 0.10225(13) 0.0492(6) Uani d . 1 C
C5 0.8168(3) 0.73719(19) 0.08121(13) 0.0507(6) Uani d . 1 C
C6 0.8361(4) 0.7725(2) 0.00976(16) 0.0637(7) Uani d . 1 C
H6 0.7554 0.7499 -0.0271 0.076 Uiso calc R 1 H
C7 0.9716(4) 0.8400(3) -0.00749(18) 0.0794(9) Uani d . 1 C
H7 0.9813 0.8633 -0.0555 0.095 Uiso calc R 1 H
C8 1.0937(4) 0.8734(3) 0.04651(19) 0.0822(9) Uani d . 1 C
H8 1.1859 0.9188 0.0348 0.099 Uiso calc R 1 H
C9 1.0785(4) 0.8395(3) 0.11698(18) 0.0821(9) Uani d . 1 C
H9 1.1602 0.8620 0.1534 0.098 Uiso calc R 1 H
C10 0.9416(4) 0.7716(2) 0.13416(15) 0.0674(8) Uani d . 1 C
H10 0.9331 0.7485 0.1823 0.081 Uiso calc R 1 H
C11 0.2765(3) 0.4305(2) 0.14960(13) 0.0511(6) Uani d . 1 C
C12 0.3469(3) 0.3287(2) 0.17103(13) 0.0528(6) Uani d . 1 C
C13 0.2397(4) 0.2478(3) 0.19730(14) 0.0666(8) Uani d . 1 C
H13 0.2863 0.1802 0.2125 0.080 Uiso calc R 1 H
C14 0.0624(4) 0.2680(3) 0.20077(16) 0.0753(9) Uani d . 1 C
H14 -0.0097 0.2134 0.2183 0.090 Uiso calc R 1 H
C15 -0.0079(4) 0.3668(3) 0.17883(18) 0.0806(9) Uani d . 1 C
H15 -0.1275 0.3788 0.1805 0.097 Uiso calc R 1 H
C16 0.0985(3) 0.4490(3) 0.15419(15) 0.0687(8) Uani d . 1 C
H16 0.0510 0.5170 0.1406 0.082 Uiso calc R 1 H
C17 0.6818(5) 0.0288(4) 0.16451(18) 0.1028(12) Uani d DU 1 C
H17A 0.6901 -0.0377 0.1940 0.123 Uiso calc R 1 H
H17B 0.7958 0.0432 0.1461 0.123 Uiso calc R 1 H
C18 0.5478(6) 0.0114(5) 0.0999(2) 0.167(2) Uani d DU 1 C
H18A 0.4382 -0.0113 0.1180 0.250 Uiso calc R 1 H
H18B 0.5894 -0.0445 0.0681 0.250 Uiso calc R 1 H
H18C 0.5320 0.0793 0.0733 0.250 Uiso calc R 1 H

loop_
_atom_site_aniso_label
_atom_site_aniso_U_11
_atom_site_aniso_U_22
_atom_site_aniso_U_33
_atom_site_aniso_U_12
_atom_site_aniso_U_13
_atom_site_aniso_U_23
O1 0.0579(10) 0.0660(12) 0.0560(10) -0.0125(8) -0.0152(8) 0.0128(9)
O2 0.0450(10) 0.0721(13) 0.0915(14) 0.0060(8) -0.0006(9) 0.0250(11)
O3 0.0950(15) 0.0672(14) 0.0654(12) 0.0201(11) -0.0197(10) -0.0035(11)
N1 0.0409(10) 0.0580(13) 0.0607(13) -0.0023(9) -0.0117(9) 0.0001(11)
C1 0.0520(15) 0.0749(19) 0.0737(18) 0.0073(13) -0.0185(13) -0.0008(15)
C2 0.0454(13) 0.0507(15) 0.0595(15) 0.0119(11) -0.0086(11) -0.0053(12)
C3 0.0495(14) 0.0513(15) 0.0610(15) 0.0050(11) -0.0115(11) 0.0058(12)
C4 0.0530(14) 0.0427(13) 0.0510(14) 0.0043(11) -0.0056(10) -0.0016(12)
C5 0.0545(14) 0.0424(14) 0.0545(15) 0.0023(11) -0.0030(11) 0.0016(12)
C6 0.0712(17) 0.0572(17) 0.0619(17) -0.0027(14) -0.0042(13) 0.0026(14)
C7 0.094(2) 0.070(2) 0.075(2) -0.0103(17) 0.0106(17) 0.0158(17)
C8 0.078(2) 0.072(2) 0.097(2) -0.0240(16) 0.0057(17) 0.0154(19)
C9 0.080(2) 0.082(2) 0.083(2) -0.0323(17) -0.0109(16) 0.0111(18)
C10 0.0714(17) 0.0690(19) 0.0606(17) -0.0185(15) -0.0076(13) 0.0096(14)
C11 0.0415(12) 0.0615(17) 0.0496(14) -0.0042(11) -0.0038(10) -0.0044(12)
C12 0.0411(13) 0.0696(18) 0.0468(14) -0.0046(12) -0.0054(10) 0.0011(12)
C13 0.0626(16) 0.072(2) 0.0643(17) -0.0130(14) -0.0015(13) 0.0059(15)
C14 0.0576(17) 0.095(2) 0.074(2) -0.0240(17) 0.0044(14) 0.0000(18)
C15 0.0436(15) 0.106(3) 0.092(2) -0.0090(17) 0.0095(14) -0.015(2)
C16 0.0449(14) 0.077(2) 0.084(2) 0.0050(14) 0.0017(13) -0.0113(16)
C17 0.122(3) 0.099(3) 0.087(2) 0.020(2) -0.001(2) -0.010(2)
C18 0.163(4) 0.182(5) 0.149(4) 0.027(4) -0.044(3) -0.076(4)

loop_
_atom_type_symbol
_atom_type_description
_atom_type_scat_dispersion_real
_atom_type_scat_dispersion_imag
_atom_type_scat_source
C C 0.0033 0.0016 'International Tables Vol C Tables 4.2.6.8 and 6.1.1.4'
H H 0.0000 0.0000 'International Tables Vol C Tables 4.2.6.8 and 6.1.1.4'
N N 0.0061 0.0033 'International Tables Vol C Tables 4.2.6.8 and 6.1.1.4'
O O 0.0106 0.0060 'International Tables Vol C Tables 4.2.6.8 and 6.1.1.4'

loop_
_geom_angle_atom_site_label_1
_geom_angle_atom_site_label_2
_geom_angle_atom_site_label_3
_geom_angle
_geom_angle_publ_flag
C12 O2 H2 109.5 ?
C17 O3 H3 109.5 ?
C2 N1 C11 130.3(2) yes
C2 N1 H1 114.9 ?
C11 N1 H1 114.9 ?
C2 C1 H1A 109.5 ?
C2 C1 H1B 109.5 ?
H1A C1 H1B 109.5 ?
C2 C1 H1C 109.5 ?
H1A C1 H1C 109.5 ?
H1B C1 H1C 109.5 ?
N1 C2 C3 120.6(2) yes
N1 C2 C1 120.1(2) yes
C3 C2 C1 119.4(2) yes
C2 C3 C4 124.1(2) yes
C2 C3 H3A 117.9 ?
C4 C3 H3A 117.9 ?
O1 C4 C3 121.9(2) yes
O1 C4 C5 118.5(2) yes
C3 C4 C5 119.6(2) yes
C10 C5 C6 117.3(2) ?
C10 C5 C4 119.3(2) ?
C6 C5 C4 123.3(2) ?
C7 C6 C5 121.4(3) ?
C7 C6 H6 119.3 ?
C5 C6 H6 119.3 ?
C6 C7 C8 120.0(3) ?
C6 C7 H7 120.0 ?
C8 C7 H7 120.0 ?
C9 C8 C7 119.8(3) ?
C9 C8 H8 120.1 ?
C7 C8 H8 120.1 ?
C8 C9 C10 120.0(3) ?
C8 C9 H9 120.0 ?
C10 C9 H9 120.0 ?
C9 C10 C5 121.5(3) ?
C9 C10 H10 119.3 ?
C5 C10 H10 119.3 ?
C16 C11 C12 119.5(2) ?
C16 C11 N1 123.5(3) ?
C12 C11 N1 117.0(2) ?
O2 C12 C13 123.7(3) ?
O2 C12 C11 116.5(2) ?
C13 C12 C11 119.8(2) ?
C12 C13 C14 119.6(3) ?
C12 C13 H13 120.2 ?
C14 C13 H13 120.2 ?
C15 C14 C13 120.9(3) ?
C15 C14 H14 119.6 ?
C13 C14 H14 119.6 ?
C14 C15 C16 119.9(3) ?
C14 C15 H15 120.0 ?
C16 C15 H15 120.0 ?
C15 C16 C11 120.3(3) ?
C15 C16 H16 119.9 ?
C11 C16 H16 119.9 ?
O3 C17 C18 110.7(3) ?
O3 C17 H17A 109.5 ?
C18 C17 H17A 109.5 ?
O3 C17 H17B 109.5 ?
C18 C17 H17B 109.5 ?
H17A C17 H17B 108.1 ?
C17 C18 H18A 109.5 ?
C17 C18 H18B 109.5 ?
H18A C18 H18B 109.5 ?
C17 C18 H18C 109.5 ?
H18A C18 H18C 109.5 ?
H18B C18 H18C 109.5 ?

loop_
_geom_bond_atom_site_label_1
_geom_bond_atom_site_label_2
_geom_bond_distance
_geom_bond_publ_flag
O1 C4 1.264(3) yes
O2 C12 1.370(3) yes
O2 H2 0.8200 ?
O3 C17 1.387(4) ?
O3 H3 0.8200 ?
N1 C2 1.339(3) yes
N1 C11 1.414(3) yes
N1 H1 0.8600 ?
C1 C2 1.498(3) ?
C1 H1A 0.9600 ?
C1 H1B 0.9600 ?
C1 H1C 0.9600 ?
C2 C3 1.385(4) yes
C3 C4 1.420(3) yes
C3 H3A 0.9300 ?
C4 C5 1.496(3) yes
C5 C10 1.387(3) ?
C5 C6 1.392(4) ?
C6 C7 1.373(4) ?
C6 H6 0.9300 ?
C7 C8 1.383(4) ?
C7 H7 0.9300 ?
C8 C9 1.365(4) ?
C8 H8 0.9300 ?
C9 C10 1.383(4) ?
C9 H9 0.9300 ?
C10 H10 0.9300 ?
C11 C16 1.389(3) ?
C11 C12 1.394(4) ?
C12 C13 1.383(4) ?
C13 C14 1.386(4) ?
C13 H13 0.9300 ?
C14 C15 1.365(5) ?
C14 H14 0.9300 ?
C15 C16 1.378(4) ?
C15 H15 0.9300 ?
C16 H16 0.9300 ?
C17 C18 1.537(5) ?
C17 H17A 0.9700 ?
C17 H17B 0.9700 ?
C18 H18A 0.9600 ?
C18 H18B 0.9600 ?
C18 H18C 0.9600 ?

loop_
_geom_hbond_atom_site_label_D
_geom_hbond_atom_site_label_H
_geom_hbond_atom_site_label_A
_geom_hbond_site_symmetry_A
_geom_hbond_distance_DH
_geom_hbond_distance_HA
_geom_hbond_distance_DA
_geom_hbond_angle_DHA
_geom_hbond_publ_flag
N1 H1 O1 . 0.86 1.92 2.628(3) 139 yes
O2 H2 O3 . 0.82 1.84 2.657(3) 171 yes
O3 H3 O1 2_645 0.82 1.86 2.685(3) 178 yes

loop_
_geom_torsion_atom_site_label_1
_geom_torsion_atom_site_label_2
_geom_torsion_atom_site_label_3
_geom_torsion_atom_site_label_4
_geom_torsion
C11 N1 C2 C3 -178.3(2)
C11 N1 C2 C1 0.2(4)
N1 C2 C3 C4 0.8(4)
C1 C2 C3 C4 -177.7(2)
C2 C3 C4 O1 -2.0(4)
C2 C3 C4 C5 176.3(2)
O1 C4 C5 C10 -20.6(4)
C3 C4 C5 C10 161.0(2)
O1 C4 C5 C6 156.1(2)
C3 C4 C5 C6 -22.2(4)
C10 C5 C6 C7 -0.9(4)
C4 C5 C6 C7 -177.8(3)
C5 C6 C7 C8 0.7(5)
C6 C7 C8 C9 -0.3(5)
C7 C8 C9 C10 0.3(5)
C8 C9 C10 C5 -0.5(5)
C6 C5 C10 C9 0.9(4)
C4 C5 C10 C9 177.8(3)
C2 N1 C11 C16 -49.8(4)
C2 N1 C11 C12 133.2(3)
C16 C11 C12 O2 179.6(2)
N1 C11 C12 O2 -3.2(3)
C16 C11 C12 C13 -0.7(4)
N1 C11 C12 C13 176.5(2)
O2 C12 C13 C14 -179.2(2)
C11 C12 C13 C14 1.2(4)
C12 C13 C14 C15 -0.2(4)
C13 C14 C15 C16 -1.3(5)
C14 C15 C16 C11 1.8(4)
C12 C11 C16 C15 -0.8(4)
N1 C11 C16 C15 -177.8(3)

loop_
_cod_related_entry_id
_cod_related_entry_database
_cod_related_entry_code
1 ChemSpider 30654804
